data_4503617
loop_
_publ_author_name
'Kwon, Soon Sik'
'Cha, Moon Soon'
'Lee, Ji Eun'
'Lee, Shim Sung'
'Jung, Ok-Sang'

_publ_section_title
;
 Subtle Ligand Effects on the Formation and Behavior of Inorganic
 Guest-Organic Host Supramolecular System
;
_journal_issue 7
_journal_name_full 'Crystal Growth &amp; Design'
_journal_page_first 2073
_journal_page_last 2075
_journal_paper_doi 10.1021/cg800140s
_journal_volume 8
_journal_year 2008
_chemical_formula_sum 'C19 H17 N4 O7 Pd0.5'
_chemical_formula_weight 466.57
_chemical_name_systematic ?
_space_group_IT_number 14
_symmetry_cell_setting monoclinic
_symmetry_space_group_name_Hall '-P 2yn'
_symmetry_space_group_name_H-M 'P 1 21/n 1'
_atom_sites_solution_hydrogens geom
_atom_sites_solution_primary direct
_atom_sites_solution_secondary difmap
_audit_creation_method SHELXTL
_cell_angle_alpha 90.00
_cell_angle_beta 92.8420(10)
_cell_angle_gamma 90.00
_cell_formula_units_Z 4
_cell_length_a 8.3065(5)
_cell_length_b 14.7815(9)
_cell_length_c 15.1488(9)
_cell_measurement_reflns_used 2110
_cell_measurement_temperature 173(2)
_cell_measurement_theta_max 23.51
_cell_measurement_theta_min 2.69
_cell_volume 1857.72(19)
_computing_cell_refinement 'Bruker SMART'
_computing_data_collection 'Bruker SMART'
_computing_data_reduction 'Bruker SAINT'
_computing_molecular_graphics 'Bruker SHELXTL'
_computing_publication_material 'Bruker SHELXTL'
_computing_structure_refinement 'Bruker SHELXTL'
_computing_structure_solution 'Bruker SHELXTL'
_diffrn_ambient_temperature 173(2)
_diffrn_measured_fraction_theta_full 0.998
_diffrn_measured_fraction_theta_max 0.998
_diffrn_measurement_device_type 'CCD area detector'
_diffrn_measurement_method 'phi and omega scans'
_diffrn_radiation_monochromator graphite
_diffrn_radiation_source 'fine-focus sealed tube'
_diffrn_radiation_type MoK\a
_diffrn_radiation_wavelength 0.71073
_diffrn_reflns_av_R_equivalents 0.0841
_diffrn_reflns_av_sigmaI/netI 0.1096
_diffrn_reflns_limit_h_max 10
_diffrn_reflns_limit_h_min -10
_diffrn_reflns_limit_k_max 16
_diffrn_reflns_limit_k_min -18
_diffrn_reflns_limit_l_max 16
_diffrn_reflns_limit_l_min -19
_diffrn_reflns_number 11352
_diffrn_reflns_theta_full 27.00
_diffrn_reflns_theta_max 27.00
_diffrn_reflns_theta_min 1.93
_exptl_absorpt_coefficient_mu 0.585
_exptl_absorpt_correction_type none
_exptl_crystal_colour pale
_exptl_crystal_density_diffrn 1.668
_exptl_crystal_density_method 'not measured'
_exptl_crystal_description needle
_exptl_crystal_F_000 952
_exptl_crystal_size_max 0.20
_exptl_crystal_size_mid 0.05
_exptl_crystal_size_min 0.05
_refine_diff_density_max 0.685
_refine_diff_density_min -0.849
_refine_diff_density_rms 0.215
_refine_ls_extinction_method none
_refine_ls_goodness_of_fit_ref 1.034
_refine_ls_hydrogen_treatment constr
_refine_ls_matrix_type full
_refine_ls_number_parameters 278
_refine_ls_number_reflns 4054
_refine_ls_number_restraints 0
_refine_ls_restrained_S_all 1.034
_refine_ls_R_factor_all 0.1015
_refine_ls_R_factor_gt 0.0451
_refine_ls_shift/su_max 0.000
_refine_ls_shift/su_mean 0.000
_refine_ls_structure_factor_coef Fsqd
_refine_ls_weighting_details 'calc w=1/[\s^2^(Fo^2^)+(0.0546P)^2^+0.0000P] where P=(Fo^2^+2Fc^2^)/3'
_refine_ls_weighting_scheme calc
_refine_ls_wR_factor_gt 0.0950
_refine_ls_wR_factor_ref 0.1324
_reflns_number_gt 2470
_reflns_number_total 4054
_reflns_threshold_expression >2sigma(I)
_cod_data_source_file cg800140s-file002.cif
_cod_data_source_block Pd(ppma)2(H2tma)2(CH3OH)2
_cod_depositor_comments
;
The following automatic conversions were performed:

'_symmetry_cell_setting' value 'Monoclinic' changed to 'monoclinic'
according to /home/saulius/struct/CIF-dictionaries/cif_core.dic
dictionary named 'cif_core.dic' version 2.4.1 from 2010-06-29.

Automatic conversion script
Id: cif_fix_values 1715 2011-07-08 13:25:40Z adriana 
;
_cod_original_sg_symbol_H-M P2(1)/n
_cod_original_formula_sum 'C19 H17 N4 O7 Pd0.50'
_cod_database_code 4503617

loop_
_symmetry_equiv_pos_as_xyz
'x, y, z'
'-x+1/2, y+1/2, -z+1/2'
'-x, -y, -z'
'x-1/2, -y-1/2, z-1/2'

loop_
_atom_site_label
_atom_site_type_symbol
_atom_site_fract_x
_atom_site_fract_y
_atom_site_fract_z
_atom_site_U_iso_or_equiv
_atom_site_adp_type
_atom_site_occupancy
_atom_site_symmetry_multiplicity
_atom_site_calc_flag
_atom_site_refinement_flags
Pd1 Pd 0.0000 0.5000 0.5000 0.01434(15) Uani 1 2 d S
N1 N 0.0170(5) 0.5514(3) 0.6231(3) 0.0163(9) Uani 1 1 d .
N2 N -0.0826(6) 0.6613(3) 0.7212(3) 0.0289(11) Uani 1 1 d .
N3 N -0.0804(5) 0.6929(3) 0.5730(3) 0.0181(10) Uani 1 1 d .
H3B H -0.1599 0.7313 0.5797 0.022 Uiso 1 1 calc R
N4 N 0.0617(5) 0.6244(3) 0.4589(3) 0.0161(9) Uani 1 1 d .
O1 O 0.4191(4) 0.5030(2) 0.8207(2) 0.0231(7) Uani 1 1 d .
O2 O 0.6184(5) 0.4531(3) 0.7408(2) 0.0307(9) Uani 1 1 d .
O3 O 0.6760(4) 0.5830(2) 0.4417(2) 0.0220(8) Uani 1 1 d .
O4 O 0.5700(5) 0.7185(2) 0.4111(2) 0.0323(10) Uani 1 1 d .
H4 H 0.5960 0.7086 0.3655 0.039 Uiso 1 1 d R
O5 O 0.2118(4) 0.8635(2) 0.6206(2) 0.0220(8) Uani 1 1 d .
H5 H 0.1536 0.9117 0.6495 0.026 Uiso 1 1 d R
O6 O 0.2118(5) 0.8106(2) 0.7584(2) 0.0307(9) Uani 1 1 d .
O7 O -0.2214(5) 0.8568(2) 0.6168(3) 0.0348(10) Uani 1 1 d .
H7 H -0.1879 0.8759 0.6591 0.042 Uiso 1 1 d R
C1 C 0.0726(5) 0.5018(4) 0.6939(3) 0.0212(10) Uani 1 1 d .
H1A H 0.1298 0.4473 0.6841 0.025 Uiso 1 1 calc R
C2 C 0.0485(6) 0.5281(3) 0.7780(3) 0.0210(12) Uani 1 1 d .
H2A H 0.0887 0.4935 0.8271 0.025 Uiso 1 1 calc R
C3 C -0.0361(6) 0.6067(4) 0.7895(3) 0.0255(12) Uani 1 1 d .
H3A H -0.0630 0.6234 0.8475 0.031 Uiso 1 1 calc R
C4 C -0.0480(6) 0.6331(3) 0.6405(3) 0.0185(11) Uani 1 1 d .
C5 C -0.0004(7) 0.6989(3) 0.4953(4) 0.0173(10) Uani 1 1 d .
C6 C 0.0150(6) 0.7834(3) 0.4589(3) 0.0195(11) Uani 1 1 d .
H6A H -0.0347 0.8345 0.4840 0.023 Uiso 1 1 calc R
C7 C 0.1032(6) 0.7922(4) 0.3860(4) 0.0269(13) Uani 1 1 d .
H7A H 0.1146 0.8499 0.3595 0.032 Uiso 1 1 calc R
C8 C 0.1764(7) 0.7174(4) 0.3504(4) 0.0271(13) Uani 1 1 d .
H8A H 0.2413 0.7231 0.3007 0.032 Uiso 1 1 calc R
C9 C 0.1527(6) 0.6356(3) 0.3886(3) 0.0222(12) Uani 1 1 d .
H9A H 0.2026 0.5840 0.3646 0.027 Uiso 1 1 calc R
C10 C 0.5062(6) 0.5063(4) 0.7550(3) 0.0193(10) Uani 1 1 d .
C11 C 0.4746(6) 0.5819(3) 0.6897(3) 0.0155(11) Uani 1 1 d .
C12 C 0.3762(6) 0.6543(3) 0.7112(3) 0.0159(11) Uani 1 1 d .
H12A H 0.3277 0.6550 0.7667 0.019 Uiso 1 1 calc R
C13 C 0.3483(6) 0.7256(3) 0.6524(3) 0.0159(11) Uani 1 1 d .
C14 C 0.2500(6) 0.8043(3) 0.6823(3) 0.0171(11) Uani 1 1 d .
C15 C 0.4170(6) 0.7248(3) 0.5700(3) 0.0159(11) Uani 1 1 d .
H15A H 0.3975 0.7729 0.5294 0.019 Uiso 1 1 calc R
C16 C 0.5147(6) 0.6520(3) 0.5484(3) 0.0142(10) Uani 1 1 d .
C17 C 0.5944(6) 0.6464(3) 0.4625(3) 0.0183(11) Uani 1 1 d .
C18 C 0.5419(6) 0.5821(3) 0.6088(3) 0.0157(11) Uani 1 1 d .
H18A H 0.6090 0.5331 0.5936 0.019 Uiso 1 1 calc R
C19 C -0.2820(9) 0.9208(4) 0.5536(5) 0.0529(19) Uani 1 1 d .
H19A H -0.3854 0.9444 0.5719 0.079 Uiso 1 1 calc R
H19B H -0.2974 0.8914 0.4958 0.079 Uiso 1 1 calc R
H19C H -0.2051 0.9707 0.5495 0.079 Uiso 1 1 calc R

loop_
_atom_site_aniso_label
_atom_site_aniso_U_11
_atom_site_aniso_U_22
_atom_site_aniso_U_33
_atom_site_aniso_U_23
_atom_site_aniso_U_13
_atom_site_aniso_U_12
Pd1 0.0162(3) 0.0108(2) 0.0163(3) -0.0022(3) 0.00382(19) 0.0012(3)
N1 0.016(2) 0.014(2) 0.019(2) -0.0015(18) 0.0035(18) 0.0046(17)
N2 0.033(3) 0.027(3) 0.028(3) -0.008(2) 0.010(2) -0.001(2)
N3 0.018(2) 0.015(2) 0.022(2) -0.0017(18) 0.0037(19) 0.0072(17)
N4 0.019(2) 0.010(2) 0.020(2) -0.0010(17) 0.0026(18) 0.0011(16)
O1 0.0291(18) 0.0179(16) 0.0233(18) 0.006(2) 0.0103(14) -0.0020(19)
O2 0.033(2) 0.030(2) 0.030(2) 0.0134(18) 0.0128(18) 0.0140(18)
O3 0.024(2) 0.0197(19) 0.023(2) -0.0015(16) 0.0067(16) 0.0064(15)
O4 0.049(3) 0.033(2) 0.017(2) 0.0081(18) 0.0183(19) 0.015(2)
O5 0.028(2) 0.0219(19) 0.0164(19) -0.0013(16) 0.0048(16) 0.0091(16)
O6 0.046(3) 0.027(2) 0.020(2) 0.0000(17) 0.0185(19) 0.0080(18)
O7 0.043(3) 0.024(2) 0.037(3) -0.0169(19) 0.001(2) 0.0025(18)
C1 0.017(2) 0.015(2) 0.031(3) 0.004(3) -0.001(2) 0.002(3)
C2 0.021(3) 0.025(3) 0.017(3) 0.002(2) 0.001(2) -0.001(2)
C3 0.032(3) 0.029(3) 0.016(3) -0.006(2) 0.009(2) 0.000(2)
C4 0.013(3) 0.017(3) 0.025(3) -0.004(2) 0.001(2) 0.000(2)
C5 0.017(2) 0.016(2) 0.018(2) -0.003(3) -0.0016(19) 0.001(3)
C6 0.023(3) 0.013(3) 0.022(3) -0.002(2) -0.003(2) 0.004(2)
C7 0.033(3) 0.022(3) 0.025(3) 0.003(2) -0.009(3) -0.004(2)
C8 0.028(3) 0.028(3) 0.025(3) 0.005(3) 0.005(2) -0.002(2)
C9 0.019(3) 0.022(3) 0.026(3) -0.004(2) 0.004(2) 0.000(2)
C10 0.024(3) 0.018(2) 0.017(2) 0.006(3) 0.0029(19) -0.005(3)
C11 0.014(3) 0.014(2) 0.020(3) -0.001(2) 0.003(2) -0.0045(19)
C12 0.012(3) 0.020(3) 0.016(3) -0.004(2) 0.006(2) -0.002(2)
C13 0.018(3) 0.012(2) 0.018(3) -0.005(2) 0.003(2) -0.002(2)
C14 0.021(3) 0.015(3) 0.015(3) -0.003(2) 0.005(2) -0.003(2)
C15 0.013(3) 0.019(3) 0.016(3) 0.000(2) 0.002(2) -0.002(2)
C16 0.010(3) 0.016(3) 0.017(3) -0.003(2) 0.004(2) -0.0014(19)
C17 0.014(3) 0.023(3) 0.017(3) -0.001(2) -0.002(2) -0.004(2)
C18 0.012(3) 0.013(2) 0.022(3) 0.002(2) -0.001(2) 0.0003(19)
C19 0.061(5) 0.049(4) 0.048(5) -0.013(4) 0.001(4) 0.018(4)

loop_
_atom_type_symbol
_atom_type_description
_atom_type_scat_dispersion_real
_atom_type_scat_dispersion_imag
_atom_type_scat_source
C C 0.0033 0.0016 'International Tables Vol C Tables 4.2.6.8 and 6.1.1.4'
H H 0.0000 0.0000 'International Tables Vol C Tables 4.2.6.8 and 6.1.1.4'
N N 0.0061 0.0033 'International Tables Vol C Tables 4.2.6.8 and 6.1.1.4'
O O 0.0106 0.0060 'International Tables Vol C Tables 4.2.6.8 and 6.1.1.4'
Pd Pd -0.9988 1.0072 'International Tables Vol C Tables 4.2.6.8 and 6.1.1.4'

loop_
_geom_angle_atom_site_label_1
_geom_angle_atom_site_label_2
_geom_angle_atom_site_label_3
_geom_angle
_geom_angle_site_symmetry_1
_geom_angle_site_symmetry_3
N1 Pd1 N1 179.999(2) . 3_566
N1 Pd1 N4 93.77(16) . 3_566
N1 Pd1 N4 86.23(16) 3_566 3_566
N1 Pd1 N4 86.23(16) . .
N1 Pd1 N4 93.77(16) 3_566 .
N4 Pd1 N4 179.998(1) 3_566 .
C4 N1 C1 116.8(4) . .
C4 N1 Pd1 120.4(3) . .
C1 N1 Pd1 122.1(3) . .
C4 N2 C3 116.6(5) . .
C4 N3 C5 126.3(4) . .
C5 N4 C9 117.7(4) . .
C5 N4 Pd1 120.7(4) . .
C9 N4 Pd1 121.2(3) . .
C2 C1 N1 121.7(5) . .
C1 C2 C3 117.5(5) . .
N2 C3 C2 122.4(5) . .
N2 C4 N1 124.1(5) . .
N2 C4 N3 116.1(4) . .
N1 C4 N3 119.8(4) . .
N4 C5 C6 122.3(5) . .
N4 C5 N3 120.5(4) . .
C6 C5 N3 117.3(4) . .
C7 C6 C5 118.5(5) . .
C6 C7 C8 120.3(5) . .
C9 C8 C7 117.9(5) . .
N4 C9 C8 123.1(5) . .
O2 C10 O1 125.1(5) . .
O2 C10 C11 117.5(4) . .
O1 C10 C11 117.3(5) . .
C18 C11 C12 118.4(4) . .
C18 C11 C10 121.5(4) . .
C12 C11 C10 120.1(4) . .
C13 C12 C11 120.8(5) . .
C12 C13 C15 120.2(5) . .
C12 C13 C14 117.9(4) . .
C15 C13 C14 121.8(4) . .
O6 C14 O5 124.2(5) . .
O6 C14 C13 121.1(4) . .
O5 C14 C13 114.7(4) . .
C16 C15 C13 118.9(5) . .
C18 C16 C15 119.7(5) . .
C18 C16 C17 117.9(4) . .
C15 C16 C17 122.4(4) . .
O3 C17 O4 122.7(5) . .
O3 C17 C16 123.4(5) . .
O4 C17 C16 113.9(4) . .
C11 C18 C16 122.0(4) . .

loop_
_geom_bond_atom_site_label_1
_geom_bond_atom_site_label_2
_geom_bond_distance
_geom_bond_site_symmetry_2
Pd1 N1 2.013(4) .
Pd1 N1 2.013(4) 3_566
Pd1 N4 2.016(4) 3_566
Pd1 N4 2.016(4) .
N1 C4 1.354(6) .
N1 C1 1.361(6) .
N2 C4 1.336(6) .
N2 C3 1.353(7) .
N3 C4 1.367(6) .
N3 C5 1.383(7) .
N4 C5 1.345(6) .
N4 C9 1.346(6) .
O1 C10 1.260(5) .
O2 C10 1.247(6) .
O3 C17 1.208(6) .
O4 C17 1.330(6) .
O5 C14 1.308(6) .
O6 C14 1.213(6) .
O7 C19 1.419(7) .
C1 C2 1.357(7) .
C2 C3 1.374(7) .
C5 C6 1.374(6) .
C6 C7 1.361(7) .
C7 C8 1.384(7) .
C8 C9 1.359(7) .
C10 C11 1.506(7) .
C11 C18 1.372(7) .
C11 C12 1.395(6) .
C12 C13 1.391(6) .
C13 C15 1.398(7) .
C13 C14 1.505(6) .
C15 C16 1.396(6) .
C16 C18 1.391(6) .
C16 C17 1.491(7) .
